data_2101832
loop_
_publ_author_name
'Ferguson, George'

_publ_section_title
;
 Crystal Engineering Using Bisphenols. Chains, Ladders and Sheets
 Formed by the Adducts of 1,4-Diazabicyclo[2.2.2]octane with
 Bisphenols: Structures of Adducts with 4,4'-Isopropylidenediphenol
 (1/1), 4,4'-Oxodiphenol (1/1) and 4,4'-Thiodiphenol (1/1 and 2/1)
;
_journal_issue 3
_journal_name_full 'Acta Crystallographica Section B'
_journal_page_first 513
_journal_page_last 520
_journal_paper_doi 10.1107/S0108768196014036
_journal_volume 53
_journal_year 1997
_chemical_formula_moiety '(C15 H16 O2) (C6 H12 N2)'
_chemical_formula_sum 'C21 H28 N2 O2'
_chemical_formula_weight 340.45
_chemical_name_systematic
;
1,4-Diazabicyclo[2.2.2]octane- 4,4'-Isopropylidenediphenol (1/1)
;
_space_group_IT_number 13
_symmetry_cell_setting monoclinic
_symmetry_space_group_name_Hall '-P 2ya'
_symmetry_space_group_name_H-M 'P 1 2/a 1'
_cell_angle_alpha 90.00
_cell_angle_beta 96.240(11)
_cell_angle_gamma 90.00
_cell_formula_units_Z 2
_cell_length_a 11.385(2)
_cell_length_b 6.5565(12)
_cell_length_c 13.076(2)
_cell_measurement_reflns_used 25
_cell_measurement_temperature 294.0(10)
_cell_measurement_theta_max 17.01
_cell_measurement_theta_min 10.01
_cell_volume 970.3(3)
_computing_cell_refinement 'SET4 and CELDIM (Enraf-Nonius, 1992)'
_computing_data_collection 'CAD4 (Enraf-Nonius, 1992)'
_computing_data_reduction 'DATRD2 in NRCVAX94 (Gabe, Le Page, Charland, Lee & White, 1989)'
_computing_molecular_graphics 'NRCVAX94, PLATON (Spek, 1995a) and PLUTON (Spek 1995b)'
_computing_publication_material 'NRCVAX94, SHELXL93  and WordPerfect macro PREPCIF'
_computing_structure_refinement 'NRCVAX94 and SHELXL93 (Sheldrick, 1993)'
_computing_structure_solution 'SHELXS86 (Sheldrick, 1986)'
_diffrn_ambient_temperature 294.0(10)
_diffrn_measurement_device 'Enraf-Nonius CAD-4'
_diffrn_measurement_method \q/2\q
_diffrn_radiation_monochromator graphite
_diffrn_radiation_source 'X-ray tube'
_diffrn_radiation_type 'Molybdenum K\a'
_diffrn_radiation_wavelength 0.7107
_diffrn_reflns_av_R_equivalents 0.014
_diffrn_reflns_av_sigmaI/netI 0.0799
_diffrn_reflns_limit_h_max 14
_diffrn_reflns_limit_h_min -14
_diffrn_reflns_limit_k_max 8
_diffrn_reflns_limit_k_min 0
_diffrn_reflns_limit_l_max 16
_diffrn_reflns_limit_l_min 0
_diffrn_reflns_number 2215
_diffrn_reflns_theta_max 27
_diffrn_reflns_theta_min 2
_diffrn_standards_decay_% 'no decay, variation 1.2'
_diffrn_standards_interval_time 120
_diffrn_standards_number 3
_exptl_absorpt_coefficient_mu 0.075
_exptl_absorpt_correction_T_max 1.0
_exptl_absorpt_correction_T_min 1.0
_exptl_absorpt_correction_type none
_exptl_crystal_colour colorless
_exptl_crystal_density_diffrn 1.165
_exptl_crystal_density_meas ?
_exptl_crystal_description block
_exptl_crystal_F_000 368
_exptl_crystal_size_max 0.40
_exptl_crystal_size_mid 0.32
_exptl_crystal_size_min 0.28
_refine_diff_density_max 0.219
_refine_diff_density_min -0.144
_refine_ls_extinction_method none
_refine_ls_goodness_of_fit_all 0.928
_refine_ls_goodness_of_fit_obs 1.246
_refine_ls_hydrogen_treatment 'riding (C-H 0.93 to 0.97, O-H 0.82\%A)'
_refine_ls_matrix_type full
_refine_ls_number_parameters 115
_refine_ls_number_reflns 2117
_refine_ls_number_restraints 0
_refine_ls_restrained_S_all 0.928
_refine_ls_restrained_S_obs 1.246
_refine_ls_R_factor_all 0.1786
_refine_ls_R_factor_obs 0.0587
_refine_ls_shift/esd_max 0.000
_refine_ls_shift/esd_mean 0.000
_refine_ls_structure_factor_coef Fsqd
_refine_ls_weighting_details 'w=1/[\s^2^(Fo^2^)+(0.0773P)^2^] where P=(Fo^2^+2Fc^2^)/3'
_refine_ls_weighting_scheme calc
_refine_ls_wR_factor_all 0.1707
_refine_ls_wR_factor_obs 0.1389
_reflns_number_observed 838
_reflns_number_total 2117
_reflns_observed_criterion >2\s(I)
_cod_data_source_file ab0360.cif
_cod_data_source_block 1
_cod_depositor_comments
;
The following automatic conversions were performed:

'_refine_ls_weighting_scheme' value 'calc
w=1/[\s^2^(Fo^2^)+(0.0773P)^2^] where P=(Fo^2^+2Fc^2^)/3' was changed
to 'calc'. New tag '_refine_ls_weighting_details' was created. The
value of the new tag was set to 'w=1/[\s^2^(Fo^2^)+(0.0773P)^2^]
where P=(Fo^2^+2Fc^2^)/3'.

Automatic conversion script
Id: cif_fix_values 3143 2015-03-26 13:38:13Z robertas 
;
_cod_original_sg_symbol_H-M 'P 2/a'
_cod_database_code 2101832
_cod_database_fobs_code 2101832

loop_
_symmetry_equiv_pos_as_xyz
'x, y, z'
'-x+1/2, y, -z'
'-x, -y, -z'
'x+1/2, -y, z'

loop_
_atom_site_aniso_label
_atom_site_aniso_U_11
_atom_site_aniso_U_22
_atom_site_aniso_U_33
_atom_site_aniso_U_12
_atom_site_aniso_U_13
_atom_site_aniso_U_23
O1 0.0750(15) 0.093(2) 0.0584(13) 0.0143(13) -0.0167(11) -0.0223(12)
C11 0.048(2) 0.050(2) 0.046(2) 0.0044(14) -0.0024(13) 0.0086(14)
C12 0.053(2) 0.070(2) 0.046(2) 0.013(2) -0.0131(13) 0.0028(15)
C13 0.063(2) 0.069(2) 0.0451(15) 0.023(2) -0.0077(14) -0.0001(15)
C14 0.055(2) 0.067(2) 0.0384(14) 0.002(2) -0.0014(13) -0.0033(15)
C15 0.047(2) 0.089(2) 0.059(2) 0.016(2) -0.0136(14) -0.013(2)
C16 0.058(2) 0.070(2) 0.060(2) 0.017(2) -0.0073(14) -0.012(2)
C3 0.067(3) 0.048(2) 0.057(2) 0.000 -0.018(2) 0.000
C31 0.114(3) 0.071(2) 0.095(3) 0.036(2) -0.034(2) -0.032(2)
N1 0.0536(14) 0.070(2) 0.0474(13) 0.0037(13) -0.0077(11) -0.0051(12)
C21 0.078(2) 0.109(3) 0.067(2) -0.015(2) -0.018(2) 0.031(2)
C22 0.067(2) 0.134(3) 0.072(2) 0.018(2) -0.013(2) -0.031(2)
C23 0.079(2) 0.078(2) 0.069(2) -0.005(2) -0.015(2) -0.001(2)

loop_
_atom_site_label
_atom_site_fract_x
_atom_site_fract_y
_atom_site_fract_z
_atom_site_U_iso_or_equiv
_atom_site_thermal_displace_type
_atom_site_calc_flag
_atom_site_refinement_flags
_atom_site_occupancy
_atom_site_type_symbol
O1 0.4357(2) 0.7810(3) 0.33702(15) 0.0773(7) Uani d . 1 O
C11 0.3048(2) 0.4157(4) 0.0890(2) 0.0484(7) Uani d . 1 C
C12 0.2439(2) 0.5814(5) 0.1217(2) 0.0573(8) Uani d . 1 C
C13 0.2875(2) 0.6996(5) 0.2039(2) 0.0599(8) Uani d . 1 C
C14 0.3965(2) 0.6579(5) 0.2565(2) 0.0540(8) Uani d . 1 C
C15 0.4581(3) 0.4941(5) 0.2262(2) 0.0663(9) Uani d . 1 C
C16 0.4127(2) 0.3741(5) 0.1440(2) 0.0637(8) Uani d . 1 C
C3 0.2500 0.2816(6) 0.0000 0.0592(11) Uani d S 1 C
C31 0.3439(3) 0.1443(5) -0.0422(3) 0.0967(13) Uani d . 1 C
N1 0.6511(2) 0.7095(4) 0.4424(2) 0.0578(7) Uani d . 1 N
C21 0.7425(3) 0.8107(6) 0.3908(2) 0.0865(11) Uani d . 1 C
C22 0.6385(3) 0.8076(6) 0.5402(2) 0.0923(12) Uani d . 1 C
C23 0.6912(3) 0.5009(5) 0.4649(2) 0.0772(10) Uani d . 1 C
H1 0.5010 0.7423 0.3622 0.116 Uiso calc R 1 H
H12 0.1708 0.6141 0.0867 0.069 Uiso calc R 1 H
H13 0.2432 0.8086 0.2242 0.072 Uiso calc R 1 H
H15 0.5315 0.4627 0.2610 0.080 Uiso calc R 1 H
H16 0.4561 0.2626 0.1253 0.076 Uiso calc R 1 H
H31A 0.3798 0.0585 0.0119 0.145 Uiso calc R 1 H
H31B 0.4033 0.2280 -0.0679 0.145 Uiso calc R 1 H
H31C 0.3069 0.0610 -0.0969 0.145 Uiso calc R 1 H
H21A 0.7194 0.9507 0.3754 0.104 Uiso calc R 1 H
H21B 0.7512 0.7419 0.3264 0.104 Uiso calc R 1 H
H22A 0.5803 0.7347 0.5750 0.111 Uiso calc R 1 H
H22B 0.6107 0.9462 0.5281 0.111 Uiso calc R 1 H
H23A 0.7015 0.4309 0.4012 0.093 Uiso calc R 1 H
H23B 0.6319 0.4281 0.4984 0.093 Uiso calc R 1 H

loop_
_atom_type_symbol
_atom_type_description
_atom_type_scat_dispersion_real
_atom_type_scat_dispersion_imag
_atom_type_scat_source
C C 0.0033 0.0016 'International Tables Vol C Tables 4.2.6.8 and 6.1.1.4'
H H 0.0000 0.0000 'International Tables Vol C Tables 4.2.6.8 and 6.1.1.4'
N N 0.0061 0.0033 'International Tables Vol C Tables 4.2.6.8 and 6.1.1.4'
O O 0.0106 0.0060 'International Tables Vol C Tables 4.2.6.8 and 6.1.1.4'

loop_
_geom_angle_atom_site_label_1
_geom_angle_atom_site_label_2
_geom_angle_atom_site_label_3
_geom_angle_site_symmetry_1
_geom_angle_site_symmetry_3
_geom_angle
C3 C11 C16 . . 123.1(3)
C3 C11 C12 . . 120.5(2)
C12 C11 C16 . . 116.3(3)
C11 C12 C13 . . 122.3(3)
C12 C13 C14 . . 120.5(3)
O1 C14 C13 . . 118.0(3)
O1 C14 C15 . . 123.7(3)
C13 C14 C15 . . 118.3(3)
C14 C15 C16 . . 120.8(3)
C11 C16 C15 . . 121.8(3)
C11 C3 C11 2 . 110.2(3)
C11 C3 C31 2 2 111.4(2)
C11 C3 C31 . 2 107.6(2)
C11 C3 C31 2 . 107.6(2)
C11 C3 C31 . . 111.4(2)
C31 C3 C31 2 . 108.7(4)
C21 N1 C22 . . 110.4(3)
C22 N1 C23 . . 107.2(3)
C21 N1 C23 . . 107.2(3)
N1 C21 C22 . 2_656 110.4(2)
N1 C22 C21 . 2_656 110.9(2)
N1 C23 C23 . 2_656 110.66(14)

loop_
_geom_bond_atom_site_label_1
_geom_bond_atom_site_label_2
_geom_bond_site_symmetry_2
_geom_bond_distance
O1 C14 . 1.362(3)
C11 C12 . 1.381(4)
C11 C16 . 1.381(4)
C12 C13 . 1.373(4)
C13 C14 . 1.379(4)
C14 C15 . 1.365(4)
C15 C16 . 1.386(4)
C3 C11 . 1.536(3)
C3 C11 2 1.536(3)
C3 C31 2 1.545(4)
C3 C31 . 1.545(4)
N1 C22 . 1.452(4)
N1 C21 . 1.460(4)
N1 C23 . 1.461(4)
C21 C22 2_656 1.544(4)
C22 C21 2_656 1.544(4)
C23 C23 2_656 1.539(6)

loop_
_geom_torsion_atom_site_label_1
_geom_torsion_atom_site_label_2
_geom_torsion_atom_site_label_3
_geom_torsion_atom_site_label_4
_geom_torsion_site_symmetry_4
_geom_torsion
C16 C11 C12 C13 . 0.2(4)
C3 C11 C12 C13 . 177.0(3)
C11 C12 C13 C14 . 1.1(4)
C12 C13 C14 O1 . 179.5(3)
C12 C13 C14 C15 . -1.4(4)
O1 C14 C15 C16 . 179.6(3)
C13 C14 C15 C16 . 0.5(4)
C12 C11 C16 C15 . -1.0(4)
C3 C11 C16 C15 . -177.8(3)
C14 C15 C16 C11 . 0.7(5)
C16 C11 C3 C11 2 -138.0(3)
C12 C11 C3 C11 2 45.4(2)
C16 C11 C3 C31 2 100.4(3)
C12 C11 C3 C31 2 -76.2(3)
C16 C11 C3 C31 . -18.6(4)
C12 C11 C3 C31 . 164.8(3)
C22 N1 C21 C22 2_656 58.0(3)
C23 N1 C21 C22 2_656 -58.5(3)
C21 N1 C22 C21 2_656 -56.4(3)
C23 N1 C22 C21 2_656 60.1(4)
C22 N1 C23 C23 2_656 -58.5(4)
C21 N1 C23 C23 2_656 60.0(4)
N1 C21 C22 N1 2_656 -1.4(4)
N1 C23 C23 N1 2_656 -1.4(4)
